data_4025956
loop_
_publ_author_name
'Francisco Ot\'on'
'Raphael Pfattner'
'Neil S. Oxtoby'
'Marta Mas-Torrent'
'Klaus Wurst'
'Xavier Fontrodona'
'Yoann Olivier'
'J\'er\^ome Cornil'
'Jaume Veciana'
'Concepci\'o Rovira'

_publ_section_title
;
 Benzodicarbomethoxytetrathiafulvalene Derivatives as Soluble Organic
 Semiconductors
;
_journal_name_full 'Journal of Organic Chemistry'
_journal_page_first 154
_journal_page_last 163
_journal_paper_doi 10.1021/jo101817j
_journal_volume 76
_journal_year 2011
_chemical_formula_moiety 'C18 H10 F3 N O6 S4'
_chemical_formula_sum 'C18 H10 F3 N O6 S4'
_chemical_formula_weight 521.51
_chemical_name_systematic
; 
 ? 
;
_space_group_IT_number 2
_symmetry_cell_setting triclinic
_symmetry_space_group_name_Hall '-P 1'
_symmetry_space_group_name_H-M 'P -1'
_atom_sites_solution_hydrogens geom
_atom_sites_solution_primary direct
_atom_sites_solution_secondary difmap
_audit_creation_method SHELXL-97
_cell_angle_alpha 92.716(7)
_cell_angle_beta 100.458(6)
_cell_angle_gamma 107.625(6)
_cell_formula_units_Z 2
_cell_length_a 7.893(3)
_cell_length_b 8.096(3)
_cell_length_c 16.569(6)
_cell_measurement_temperature 300(2)
_cell_volume 986.4(6)
_computing_cell_refinement 'BRUKER SMART'
_computing_data_collection 'BRUKER SMART'
_computing_data_reduction 'BRUKER SAINT+'
_computing_structure_refinement 'SHELXL-97 (Sheldrick, 1997)'
_computing_structure_solution 'SHELXS-97 (Sheldrick, 1990)'
_diffrn_ambient_temperature 300(2)
_diffrn_measured_fraction_theta_full 0.952
_diffrn_measured_fraction_theta_max 0.952
_diffrn_measurement_device_type ccd
_diffrn_measurement_method 'phi and omega scans'
_diffrn_radiation_monochromator graphite
_diffrn_radiation_source 'fine-focus sealed tube'
_diffrn_radiation_type MoK\a
_diffrn_radiation_wavelength 0.71073
_diffrn_reflns_av_R_equivalents 0.0564
_diffrn_reflns_av_sigmaI/netI 0.0768
_diffrn_reflns_limit_h_max 10
_diffrn_reflns_limit_h_min -10
_diffrn_reflns_limit_k_max 10
_diffrn_reflns_limit_k_min -10
_diffrn_reflns_limit_l_max 21
_diffrn_reflns_limit_l_min -21
_diffrn_reflns_number 14331
_diffrn_reflns_theta_full 28.22
_diffrn_reflns_theta_max 28.22
_diffrn_reflns_theta_min 2.52
_exptl_absorpt_coefficient_mu 0.550
_exptl_absorpt_correction_T_max 1.0
_exptl_absorpt_correction_T_min 0.822478
_exptl_absorpt_correction_type empirical
_exptl_absorpt_process_details 'SADABS v2.1 BRUKER'
_exptl_crystal_colour red
_exptl_crystal_density_diffrn 1.756
_exptl_crystal_description plate
_exptl_crystal_F_000 528
_exptl_crystal_size_max 0.5
_exptl_crystal_size_mid 0.2
_exptl_crystal_size_min 0.07
_refine_diff_density_max 0.582
_refine_diff_density_min -0.426
_refine_diff_density_rms 0.090
_refine_ls_extinction_method none
_refine_ls_goodness_of_fit_ref 1.005
_refine_ls_hydrogen_treatment constr
_refine_ls_matrix_type full
_refine_ls_number_parameters 291
_refine_ls_number_reflns 4639
_refine_ls_number_restraints 0
_refine_ls_restrained_S_all 1.005
_refine_ls_R_factor_all 0.0834
_refine_ls_R_factor_gt 0.0423
_refine_ls_shift/su_max 0.001
_refine_ls_shift/su_mean 0.000
_refine_ls_structure_factor_coef Fsqd
_refine_ls_weighting_details 'calc w=1/[\s^2^(Fo^2^)+(0.0482P)^2^+0.0000P] where P=(Fo^2^+2Fc^2^)/3'
_refine_ls_weighting_scheme calc
_refine_ls_wR_factor_gt 0.0894
_refine_ls_wR_factor_ref 0.1023
_reflns_number_gt 3027
_reflns_number_total 4639
_reflns_threshold_expression >2sigma(I)
_cod_data_source_file jo101817j_si_004.cif
_cod_data_source_block fovb43asim
_cod_database_code 4025956

loop_
_symmetry_equiv_pos_as_xyz
'x, y, z'
'-x, -y, -z'

loop_
_atom_site_label
_atom_site_type_symbol
_atom_site_fract_x
_atom_site_fract_y
_atom_site_fract_z
_atom_site_U_iso_or_equiv
_atom_site_adp_type
_atom_site_occupancy
_atom_site_symmetry_multiplicity
_atom_site_calc_flag
_atom_site_refinement_flags
S1 S -0.16405(9) 0.64233(9) 0.64231(4) 0.01681(17) Uani 1 1 d .
F1 F 0.5060(2) 0.8661(3) 0.07969(11) 0.0418(5) Uani 1 1 d .
O1 O -0.4593(3) 0.5235(3) 0.74427(12) 0.0279(5) Uani 1 1 d .
C1 C 0.0478(3) 0.6230(3) 0.63078(17) 0.0153(6) Uani 1 1 d .
N1 N 0.5949(3) 0.9932(3) 0.25271(14) 0.0157(5) Uani 1 1 d .
O2 O -0.2489(2) 0.5982(2) 0.86327(11) 0.0177(4) Uani 1 1 d .
S2 S 0.14643(9) 0.51583(9) 0.70740(4) 0.01693(17) Uani 1 1 d .
F2 F 0.7320(2) 0.8003(2) 0.14608(11) 0.0320(4) Uani 1 1 d .
C2 C -0.1512(3) 0.5680(3) 0.74040(16) 0.0150(6) Uani 1 1 d .
S3 S 0.34089(9) 0.65295(9) 0.56227(4) 0.01661(17) Uani 1 1 d .
O3 O 0.1631(2) 0.5174(2) 0.90338(12) 0.0210(4) Uani 1 1 d .
F3 F 0.7775(3) 1.0066(2) 0.06738(11) 0.0391(5) Uani 1 1 d .
C3 C -0.0100(3) 0.5117(3) 0.76991(16) 0.0151(6) Uani 1 1 d .
S4 S 0.03690(9) 0.78061(9) 0.48797(4) 0.01627(16) Uani 1 1 d .
O4 O -0.1039(2) 0.3034(2) 0.85821(11) 0.0190(4) Uani 1 1 d .
C4 C -0.3052(3) 0.5609(3) 0.78216(17) 0.0156(6) Uani 1 1 d .
O5 O 0.8153(2) 0.9013(2) 0.33228(12) 0.0204(4) Uani 1 1 d .
C5 C -0.3888(4) 0.5948(4) 0.91024(18) 0.0242(7) Uani 1 1 d .
H5A H -0.3508 0.5691 0.9653 0.036 Uiso 1 1 calc R
H5B H -0.5000 0.5067 0.8839 0.036 Uiso 1 1 calc R
H5C H -0.4079 0.7064 0.9125 0.036 Uiso 1 1 calc R
O6 O 0.3390(2) 1.0770(2) 0.20988(12) 0.0199(4) Uani 1 1 d .
C6 C 0.0276(3) 0.4469(3) 0.85190(17) 0.0163(6) Uani 1 1 d .
C7 C -0.0857(4) 0.2315(4) 0.93691(17) 0.0223(6) Uani 1 1 d .
H7A H -0.1703 0.1159 0.9313 0.033 Uiso 1 1 calc R
H7B H -0.1105 0.3040 0.9778 0.033 Uiso 1 1 calc R
H7C H 0.0358 0.2273 0.9536 0.033 Uiso 1 1 calc R
C8 C 0.1304(3) 0.6815(3) 0.56883(17) 0.0160(6) Uani 1 1 d .
C9 C 0.3670(3) 0.7644(3) 0.47491(16) 0.0139(6) Uani 1 1 d .
C10 C 0.5203(3) 0.7892(3) 0.44078(17) 0.0159(6) Uani 1 1 d .
H10A H 0.6166 0.7521 0.4648 0.019 Uiso 1 1 calc R
C11 C 0.5230(3) 0.8709(3) 0.36990(17) 0.0151(6) Uani 1 1 d .
C12 C 0.3788(3) 0.9257(3) 0.33278(16) 0.0140(6) Uani 1 1 d .
C13 C 0.2252(3) 0.9027(3) 0.36586(16) 0.0150(6) Uani 1 1 d .
H13A H 0.1293 0.9394 0.3410 0.018 Uiso 1 1 calc R
C14 C 0.2215(3) 0.8215(3) 0.43843(17) 0.0147(6) Uani 1 1 d .
C15 C 0.6657(3) 0.9179(3) 0.31995(17) 0.0154(6) Uani 1 1 d .
C16 C 0.4230(4) 1.0082(3) 0.25794(18) 0.0166(6) Uani 1 1 d .
C17 C 0.6979(4) 1.0668(3) 0.19227(17) 0.0184(6) Uani 1 1 d .
H17A H 0.8253 1.1148 0.2187 0.022 Uiso 1 1 calc R
H17B H 0.6580 1.1614 0.1712 0.022 Uiso 1 1 calc R
C18 C 0.6774(4) 0.9347(4) 0.12168(18) 0.0239(7) Uani 1 1 d .

loop_
_atom_site_aniso_label
_atom_site_aniso_U_11
_atom_site_aniso_U_22
_atom_site_aniso_U_33
_atom_site_aniso_U_23
_atom_site_aniso_U_13
_atom_site_aniso_U_12
S1 0.0146(3) 0.0196(4) 0.0190(4) 0.0039(3) 0.0035(3) 0.0091(3)
F1 0.0329(10) 0.0507(13) 0.0356(12) -0.0161(10) -0.0032(9) 0.0134(9)
O1 0.0151(10) 0.0442(13) 0.0256(12) -0.0005(10) 0.0023(9) 0.0126(9)
C1 0.0134(12) 0.0146(14) 0.0197(16) 0.0011(11) 0.0014(11) 0.0082(11)
N1 0.0125(11) 0.0170(12) 0.0195(13) 0.0056(10) 0.0061(10) 0.0054(9)
O2 0.0148(9) 0.0217(10) 0.0187(11) 0.0030(8) 0.0067(8) 0.0067(8)
S2 0.0155(3) 0.0194(4) 0.0200(4) 0.0046(3) 0.0057(3) 0.0099(3)
F2 0.0426(11) 0.0226(10) 0.0393(12) 0.0037(8) 0.0169(9) 0.0175(8)
C2 0.0144(13) 0.0115(13) 0.0193(16) -0.0008(11) 0.0038(11) 0.0048(11)
S3 0.0151(3) 0.0175(4) 0.0201(4) 0.0050(3) 0.0048(3) 0.0081(3)
O3 0.0173(10) 0.0237(11) 0.0202(11) 0.0015(9) 0.0002(8) 0.0062(8)
F3 0.0548(12) 0.0401(12) 0.0369(12) 0.0151(9) 0.0304(10) 0.0227(10)
C3 0.0145(13) 0.0126(13) 0.0174(15) -0.0012(11) 0.0041(11) 0.0032(11)
S4 0.0139(3) 0.0172(4) 0.0204(4) 0.0051(3) 0.0049(3) 0.0076(3)
O4 0.0169(10) 0.0188(10) 0.0197(11) 0.0046(8) 0.0023(8) 0.0037(8)
C4 0.0155(13) 0.0140(14) 0.0198(16) 0.0032(11) 0.0042(11) 0.0079(11)
O5 0.0134(9) 0.0229(11) 0.0261(12) 0.0032(9) 0.0035(8) 0.0080(8)
C5 0.0231(15) 0.0295(17) 0.0249(18) 0.0054(13) 0.0128(13) 0.0106(13)
O6 0.0193(10) 0.0186(10) 0.0240(12) 0.0063(9) 0.0042(9) 0.0089(8)
C6 0.0138(13) 0.0171(14) 0.0220(16) -0.0004(12) 0.0062(12) 0.0095(11)
C7 0.0239(15) 0.0267(16) 0.0187(16) 0.0086(13) 0.0063(12) 0.0096(13)
C8 0.0144(13) 0.0130(13) 0.0208(16) 0.0017(11) 0.0015(12) 0.0056(11)
C9 0.0130(12) 0.0111(13) 0.0171(15) 0.0011(11) 0.0003(11) 0.0046(11)
C10 0.0121(13) 0.0139(13) 0.0231(16) 0.0002(11) 0.0017(11) 0.0078(11)
C11 0.0124(12) 0.0116(13) 0.0214(16) 0.0007(11) 0.0024(11) 0.0045(11)
C12 0.0138(13) 0.0108(13) 0.0165(15) 0.0020(11) 0.0022(11) 0.0032(10)
C13 0.0142(13) 0.0129(13) 0.0187(16) -0.0008(11) 0.0010(11) 0.0074(11)
C14 0.0112(12) 0.0112(13) 0.0208(16) -0.0010(11) 0.0046(11) 0.0019(10)
C15 0.0139(13) 0.0106(13) 0.0214(16) -0.0007(11) 0.0041(11) 0.0037(11)
C16 0.0152(13) 0.0100(13) 0.0211(16) -0.0034(11) 0.0006(11) 0.0013(11)
C17 0.0182(14) 0.0159(14) 0.0241(16) 0.0081(12) 0.0095(12) 0.0059(11)
C18 0.0266(16) 0.0258(17) 0.0236(17) 0.0057(13) 0.0109(13) 0.0107(13)

loop_
_atom_type_symbol
_atom_type_description
_atom_type_scat_dispersion_real
_atom_type_scat_dispersion_imag
_atom_type_scat_source
C C 0.0033 0.0016 'International Tables Vol C Tables 4.2.6.8 and 6.1.1.4'
H H 0.0000 0.0000 'International Tables Vol C Tables 4.2.6.8 and 6.1.1.4'
N N 0.0061 0.0033 'International Tables Vol C Tables 4.2.6.8 and 6.1.1.4'
O O 0.0106 0.0060 'International Tables Vol C Tables 4.2.6.8 and 6.1.1.4'
F F 0.0171 0.0103 'International Tables Vol C Tables 4.2.6.8 and 6.1.1.4'
S S 0.1246 0.1234 'International Tables Vol C Tables 4.2.6.8 and 6.1.1.4'

loop_
_exptl_crystal_face_index_h
_exptl_crystal_face_index_k
_exptl_crystal_face_index_l
_exptl_crystal_face_perp_dist
0.00 0.00 1.00 0.0350
0.00 0.00 -1.00 0.0350
0.00 1.00 0.00 0.250
0.00 -1.00 0.00 0.250
-1.00 1.00 1.00 0.1000
1.00 -1.00 -1.00 0.1000

loop_
_geom_angle_atom_site_label_1
_geom_angle_atom_site_label_2
_geom_angle_atom_site_label_3
_geom_angle
C2 S1 C1 94.07(12)
C8 C1 S2 121.0(2)
C8 C1 S1 124.1(2)
S2 C1 S1 114.86(15)
C15 N1 C16 112.0(2)
C15 N1 C17 122.9(2)
C16 N1 C17 124.6(2)
C4 O2 C5 116.1(2)
C3 S2 C1 94.64(13)
C3 C2 C4 125.0(2)
C3 C2 S1 117.9(2)
C4 C2 S1 116.92(19)
C9 S3 C8 95.21(12)
C2 C3 C6 126.3(2)
C2 C3 S2 117.6(2)
C6 C3 S2 116.04(18)
C14 S4 C8 95.72(13)
C6 O4 C7 116.1(2)
O1 C4 O2 126.5(2)
O1 C4 C2 122.0(3)
O2 C4 C2 111.5(2)
O3 C6 O4 126.2(3)
O3 C6 C3 122.7(2)
O4 C6 C3 111.1(2)
C1 C8 S4 123.8(2)
C1 C8 S3 120.5(2)
S4 C8 S3 115.62(15)
C10 C9 C14 121.3(2)
C10 C9 S3 121.7(2)
C14 C9 S3 116.87(19)
C11 C10 C9 117.0(2)
C10 C11 C12 122.1(2)
C10 C11 C15 129.9(2)
C12 C11 C15 108.0(2)
C13 C12 C11 121.9(2)
C13 C12 C16 129.1(2)
C11 C12 C16 109.0(2)
C12 C13 C14 116.6(2)
C13 C14 C9 121.1(2)
C13 C14 S4 122.6(2)
C9 C14 S4 116.3(2)
O5 C15 N1 124.5(2)
O5 C15 C11 129.6(3)
N1 C15 C11 105.8(2)
O6 C16 N1 124.5(3)
O6 C16 C12 130.5(2)
N1 C16 C12 105.0(2)
N1 C17 C18 112.3(2)
F1 C18 F2 106.4(2)
F1 C18 F3 106.9(2)
F2 C18 F3 106.7(2)
F1 C18 C17 113.1(2)
F2 C18 C17 112.6(2)
F3 C18 C17 110.8(2)

loop_
_geom_bond_atom_site_label_1
_geom_bond_atom_site_label_2
_geom_bond_distance
S1 C2 1.756(3)
S1 C1 1.769(3)
F1 C18 1.338(3)
O1 C4 1.203(3)
C1 C8 1.344(4)
C1 S2 1.768(3)
N1 C15 1.403(3)
N1 C16 1.416(3)
N1 C17 1.441(3)
O2 C4 1.326(3)
O2 C5 1.457(3)
S2 C3 1.744(3)
F2 C18 1.340(3)
C2 C3 1.349(4)
C2 C4 1.492(3)
S3 C9 1.752(3)
S3 C8 1.767(3)
O3 C6 1.204(3)
F3 C18 1.342(3)
C3 C6 1.491(4)
S4 C14 1.753(3)
S4 C8 1.756(3)
O4 C6 1.326(3)
O4 C7 1.454(3)
O5 C15 1.210(3)
O6 C16 1.207(3)
C9 C10 1.392(3)
C9 C14 1.412(4)
C10 C11 1.376(4)
C11 C12 1.395(3)
C11 C15 1.486(4)
C12 C13 1.386(3)
C12 C16 1.483(4)
C13 C14 1.398(4)
C17 C18 1.498(4)

loop_
_geom_torsion_atom_site_label_1
_geom_torsion_atom_site_label_2
_geom_torsion_atom_site_label_3
_geom_torsion_atom_site_label_4
_geom_torsion
C2 S1 C1 C8 -171.9(2)
C2 S1 C1 S2 8.93(16)
C8 C1 S2 C3 171.6(2)
S1 C1 S2 C3 -9.24(17)
C1 S1 C2 C3 -5.1(2)
C1 S1 C2 C4 179.0(2)
C4 C2 C3 C6 -5.6(4)
S1 C2 C3 C6 178.8(2)
C4 C2 C3 S2 175.0(2)
S1 C2 C3 S2 -0.6(3)
C1 S2 C3 C2 6.0(2)
C1 S2 C3 C6 -173.5(2)
C5 O2 C4 O1 -0.7(4)
C5 O2 C4 C2 -179.9(2)
C3 C2 C4 O1 -140.4(3)
S1 C2 C4 O1 35.2(3)
C3 C2 C4 O2 38.9(3)
S1 C2 C4 O2 -145.50(19)
C7 O4 C6 O3 3.7(4)
C7 O4 C6 C3 -177.7(2)
C2 C3 C6 O3 -118.3(3)
S2 C3 C6 O3 61.2(3)
C2 C3 C6 O4 63.1(3)
S2 C3 C6 O4 -117.5(2)
S2 C1 C8 S4 177.12(15)
S1 C1 C8 S4 -2.0(4)
S2 C1 C8 S3 0.0(3)
S1 C1 C8 S3 -179.15(14)
C14 S4 C8 C1 178.5(2)
C14 S4 C8 S3 -4.26(17)
C9 S3 C8 C1 -177.4(2)
C9 S3 C8 S4 5.26(17)
C8 S3 C9 C10 178.1(2)
C8 S3 C9 C14 -4.5(2)
C14 C9 C10 C11 -0.3(4)
S3 C9 C10 C11 176.9(2)
C9 C10 C11 C12 -0.6(4)
C9 C10 C11 C15 179.1(3)
C10 C11 C12 C13 0.8(4)
C15 C11 C12 C13 -179.0(2)
C10 C11 C12 C16 -179.9(2)
C15 C11 C12 C16 0.3(3)
C11 C12 C13 C14 -0.1(4)
C16 C12 C13 C14 -179.2(2)
C12 C13 C14 C9 -0.8(4)
C12 C13 C14 S4 -179.44(19)
C10 C9 C14 C13 1.0(4)
S3 C9 C14 C13 -176.3(2)
C10 C9 C14 S4 179.7(2)
S3 C9 C14 S4 2.4(3)
C8 S4 C14 C13 179.8(2)
C8 S4 C14 C9 1.1(2)
C16 N1 C15 O5 -175.1(2)
C17 N1 C15 O5 -2.8(4)
C16 N1 C15 C11 3.6(3)
C17 N1 C15 C11 175.9(2)
C10 C11 C15 O5 -3.5(5)
C12 C11 C15 O5 176.3(3)
C10 C11 C15 N1 177.9(3)
C12 C11 C15 N1 -2.3(3)
C15 N1 C16 O6 175.9(2)
C17 N1 C16 O6 3.8(4)
C15 N1 C16 C12 -3.4(3)
C17 N1 C16 C12 -175.5(2)
C13 C12 C16 O6 1.7(5)
C11 C12 C16 O6 -177.5(3)
C13 C12 C16 N1 -179.0(2)
C11 C12 C16 N1 1.8(3)
C15 N1 C17 C18 89.4(3)
C16 N1 C17 C18 -99.3(3)
N1 C17 C18 F1 61.1(3)
N1 C17 C18 F2 -59.5(3)
N1 C17 C18 F3 -178.9(2)

loop_
_cod_related_entry_id
_cod_related_entry_database
_cod_related_entry_code
1 ChemSpider 30659331
